data_7047273
loop_
_publ_author_name
'Schneider, Carolin'
'LaFortune, James H. W.'
'Melen, Rebecca L.'
'Stephan, Douglas W.'

_publ_section_title
;
 Lewis and Br\/onsted basicity of phosphine-diazomethane derivatives.
;
_journal_issue 36
_journal_name_full 'Dalton transactions (Cambridge, England : 2003)'
_journal_page_first 12742
_journal_page_last 12749
_journal_paper_doi 10.1039/c8dt02420k
_journal_volume 47
_journal_year 2018
_chemical_formula_sum 'C52 H45 B F15 N2 O4 P'
_chemical_formula_weight 1088.68
_space_group_crystal_system monoclinic
_space_group_IT_number 14
_space_group_name_Hall '-P 2ybc'
_space_group_name_H-M_alt 'P 1 21/c 1'
_symmetry_space_group_name_Hall '-P 2ybc'
_symmetry_space_group_name_H-M 'P 1 21/c 1'
_atom_sites_solution_hydrogens geom
_audit_creation_method SHELXL-2014/7
_audit_update_record
;
2018-06-12 deposited with the CCDC.
2018-08-15 downloaded from the CCDC.
;
_cell_angle_alpha 90
_cell_angle_beta 106.974(2)
_cell_angle_gamma 90
_cell_formula_units_Z 4
_cell_length_a 11.6815(4)
_cell_length_b 25.0825(8)
_cell_length_c 17.9044(6)
_cell_measurement_reflns_used 2944
_cell_measurement_temperature 150(2)
_cell_measurement_theta_max 26.34
_cell_measurement_theta_min 2.66
_cell_volume 5017.5(3)
_computing_cell_refinement 'Bruker SAINT'
_computing_data_collection 'Bruker APEX2'
_computing_data_reduction 'Bruker SAINT'
_computing_molecular_graphics 'Bruker SHELXTL'
_computing_publication_material 'Bruker SHELXTL'
_computing_structure_refinement 'SHELXL-2014/7 (Sheldrick, 2014)'
_computing_structure_solution 'SHELXS-97 (Sheldrick 2008)'
_diffrn_ambient_temperature 150(2)
_diffrn_measured_fraction_theta_full 1.000
_diffrn_measured_fraction_theta_max 0.996
_diffrn_measurement_device_type 'Bruker APEX-II CCD'
_diffrn_measurement_method '\f and \w scans'
_diffrn_radiation_type MoK\a
_diffrn_radiation_wavelength 0.71073
_diffrn_reflns_av_R_equivalents 0.0402
_diffrn_reflns_av_unetI/netI 0.0316
_diffrn_reflns_Laue_measured_fraction_full 1.000
_diffrn_reflns_Laue_measured_fraction_max 0.996
_diffrn_reflns_limit_h_max 15
_diffrn_reflns_limit_h_min -15
_diffrn_reflns_limit_k_max 32
_diffrn_reflns_limit_k_min -32
_diffrn_reflns_limit_l_max 23
_diffrn_reflns_limit_l_min -23
_diffrn_reflns_number 84250
_diffrn_reflns_point_group_measured_fraction_full 1.000
_diffrn_reflns_point_group_measured_fraction_max 0.996
_diffrn_reflns_theta_full 25.242
_diffrn_reflns_theta_max 27.552
_diffrn_reflns_theta_min 1.440
_exptl_absorpt_coefficient_mu 0.158
_exptl_absorpt_correction_type none
_exptl_crystal_colour colourless
_exptl_crystal_density_diffrn 1.441
_exptl_crystal_description shard
_exptl_crystal_F_000 2232
_exptl_crystal_size_max 0.200
_exptl_crystal_size_mid 0.150
_exptl_crystal_size_min 0.130
_refine_diff_density_max 0.807
_refine_diff_density_min -0.577
_refine_diff_density_rms 0.171
_refine_ls_extinction_method none
_refine_ls_goodness_of_fit_ref 1.111
_refine_ls_hydrogen_treatment constr
_refine_ls_matrix_type full
_refine_ls_number_parameters 716
_refine_ls_number_reflns 11537
_refine_ls_number_restraints 174
_refine_ls_restrained_S_all 1.104
_refine_ls_R_factor_all 0.0691
_refine_ls_R_factor_gt 0.0436
_refine_ls_shift/su_max 0.001
_refine_ls_shift/su_mean 0.000
_refine_ls_structure_factor_coef Fsqd
_refine_ls_weighting_details 'w=1/[\s^2^(Fo^2^)+(0.0915P)^2^+0.8175P] where P=(Fo^2^+2Fc^2^)/3'
_refine_ls_weighting_scheme calc
_refine_ls_wR_factor_gt 0.1258
_refine_ls_wR_factor_ref 0.1542
_reflns_Friedel_coverage 0.000
_reflns_number_gt 8717
_reflns_number_total 11537
_reflns_threshold_expression 'I > 2\s(I)'
_cod_data_source_file c8dt02420k2.cif
_cod_data_source_block final_a_CCDC1
_cod_depositor_comments 'Adding full bibliography for 7047271--7047275.cif.'
_cod_database_code 7047273
_shelx_shelxl_version_number 2014/7
_shelx_space_group_comment
;
The symmetry employed for this shelxl refinement is uniquely defined
by the following loop, which should always be used as a source of
symmetry information in preference to the above space-group names.
They are only intended as comments.
;
_shelx_estimated_absorpt_t_min 0.969
_shelx_estimated_absorpt_t_max 0.980

loop_
_space_group_symop_operation_xyz
'x, y, z'
'-x, y+1/2, -z+1/2'
'-x, -y, -z'
'x, -y-1/2, z-1/2'

loop_
_atom_site_label
_atom_site_type_symbol
_atom_site_fract_x
_atom_site_fract_y
_atom_site_fract_z
_atom_site_U_iso_or_equiv
_atom_site_adp_type
_atom_site_occupancy
_atom_site_site_symmetry_order
_atom_site_calc_flag
_atom_site_refinement_flags_posn
_atom_site_refinement_flags_adp
_atom_site_refinement_flags_occupancy
_atom_site_disorder_assembly
_atom_site_disorder_group
O4 O -0.0832(3) 0.78413(11) -0.06186(16) 0.0547(9) Uani 0.700(5) 1 d . U P A 1
C47 C -0.0874(7) 0.83434(16) -0.0321(4) 0.0362(11) Uani 0.700(5) 1 d G U P A 1
C48 C -0.0972(6) 0.87919(17) -0.0792(3) 0.0332(10) Uani 0.700(5) 1 d G U P A 1
C49 C -0.0996(5) 0.92970(16) -0.0477(3) 0.0340(11) Uani 0.700(5) 1 d G U P A 1
C50 C -0.0922(6) 0.9354(2) 0.0308(3) 0.0357(11) Uani 0.700(5) 1 d G U P A 1
C51 C -0.0824(8) 0.8905(3) 0.0778(3) 0.0396(13) Uani 0.700(5) 1 d G U P A 1
C52 C -0.0800(8) 0.8400(2) 0.0464(3) 0.0373(12) Uani 0.700(5) 1 d G U P A 1
O4B O -0.0871(5) 0.7910(2) 0.0846(3) 0.0472(18) Uani 0.300(5) 1 d . U P A 2
C47B C -0.0908(17) 0.8220(5) -0.0363(10) 0.049(3) Uani 0.300(5) 1 d G U P A 2
C48B C -0.0969(15) 0.8634(5) -0.0888(8) 0.053(3) Uani 0.300(5) 1 d G U P A 2
C49B C -0.1012(14) 0.9159(5) -0.0649(8) 0.050(3) Uani 0.300(5) 1 d G U P A 2
C50B C -0.0994(16) 0.9270(5) 0.0115(8) 0.049(3) Uani 0.300(5) 1 d G U P A 2
C51B C -0.093(2) 0.8855(7) 0.0640(8) 0.044(3) Uani 0.300(5) 1 d G U P A 2
C52B C -0.089(2) 0.8330(6) 0.0401(9) 0.045(2) Uani 0.300(5) 1 d G U P A 2
P1 P 0.34064(4) 0.79529(2) 0.20875(3) 0.01559(12) Uani 1 1 d . . . . .
B1 B 0.45465(19) 0.57621(8) 0.25559(12) 0.0193(4) Uani 1 1 d . . . . .
F1 F 0.28625(11) 0.65068(4) 0.28825(7) 0.0259(3) Uani 1 1 d . . . . .
F2 F 0.06502(12) 0.63327(6) 0.29178(9) 0.0451(4) Uani 1 1 d . . . . .
F3 F -0.02491(13) 0.53184(7) 0.27756(11) 0.0603(5) Uani 1 1 d . . . . .
F4 F 0.11262(15) 0.44965(6) 0.25369(10) 0.0563(4) Uani 1 1 d . . . . .
F5 F 0.33108(13) 0.46654(4) 0.24399(8) 0.0382(3) Uani 1 1 d . . . . .
F6 F 0.32939(11) 0.52993(5) 0.10787(7) 0.0338(3) Uani 1 1 d . . . . .
F7 F 0.41171(13) 0.46189(5) 0.02196(7) 0.0388(3) Uani 1 1 d . . . . .
F8 F 0.64135(14) 0.42617(5) 0.07255(8) 0.0424(3) Uani 1 1 d . . . . .
F9 F 0.78548(11) 0.45834(5) 0.21367(8) 0.0347(3) Uani 1 1 d . . . . .
F10 F 0.70526(10) 0.52478(4) 0.30220(7) 0.0268(3) Uani 1 1 d . . . . .
F11 F 0.53110(12) 0.68405(4) 0.33216(7) 0.0342(3) Uani 1 1 d . . . . .
F12 F 0.61379(13) 0.70144(5) 0.48375(8) 0.0424(4) Uani 1 1 d . . . . .
F13 F 0.66092(12) 0.61841(5) 0.58717(7) 0.0381(3) Uani 1 1 d . . . . .
F14 F 0.62949(12) 0.51713(5) 0.53273(7) 0.0317(3) Uani 1 1 d . . . . .
F15 F 0.53557(11) 0.49818(4) 0.37931(6) 0.0248(3) Uani 1 1 d . . . . .
O1 O -0.02534(14) 0.69217(6) 0.03904(10) 0.0424(4) Uani 1 1 d . . . . .
O2 O 0.03403(15) 0.60802(6) 0.06767(11) 0.0476(5) Uani 1 1 d . . . . .
O3 O 0.43711(12) 0.62413(5) 0.20292(8) 0.0218(3) Uani 1 1 d . . . . .
N1 N 0.31517(14) 0.73171(6) 0.18180(9) 0.0192(3) Uani 1 1 d . . . . .
H1A H 0.3702 0.7068 0.1969 0.023 Uiso 1 1 calc R U . . .
N2 N 0.20190(15) 0.72103(6) 0.13436(9) 0.0212(3) Uani 1 1 d . . . . .
C1 C 0.28948(17) 0.83300(7) 0.11946(10) 0.0180(4) Uani 1 1 d . . . . .
H1B H 0.2024 0.8246 0.0978 0.022 Uiso 1 1 calc R U . . .
C2 C 0.34698(19) 0.81617(8) 0.05621(11) 0.0239(4) Uani 1 1 d . . . . .
H2B H 0.4322 0.8270 0.0717 0.029 Uiso 1 1 calc R U . . .
H2C H 0.3430 0.7769 0.0501 0.029 Uiso 1 1 calc R U . . .
C3 C 0.2803(2) 0.84279(8) -0.02086(12) 0.0302(5) Uani 1 1 d . . . . .
H3A H 0.1960 0.8306 -0.0374 0.036 Uiso 1 1 calc R U . . .
H3B H 0.3176 0.8325 -0.0618 0.036 Uiso 1 1 calc R U . . .
C4 C 0.2842(2) 0.90346(8) -0.01146(11) 0.0271(4) Uani 1 1 d . . . . .
H4B H 0.3681 0.9158 0.0006 0.033 Uiso 1 1 calc R U . . .
H4C H 0.2380 0.9202 -0.0612 0.033 Uiso 1 1 calc R U . . .
C5 C 0.23279(19) 0.92091(7) 0.05304(11) 0.0242(4) Uani 1 1 d . . . . .
H5A H 0.1465 0.9120 0.0382 0.029 Uiso 1 1 calc R U . . .
H5B H 0.2408 0.9601 0.0594 0.029 Uiso 1 1 calc R U . . .
C6 C 0.29646(19) 0.89385(7) 0.13090(11) 0.0215(4) Uani 1 1 d . . . . .
H6A H 0.2577 0.9042 0.1710 0.026 Uiso 1 1 calc R U . . .
H6B H 0.3812 0.9053 0.1489 0.026 Uiso 1 1 calc R U . . .
C7 C 0.25512(16) 0.81496(7) 0.27424(10) 0.0179(4) Uani 1 1 d . . . . .
H7A H 0.2792 0.8523 0.2912 0.022 Uiso 1 1 calc R U . . .
C8 C 0.11979(18) 0.81564(9) 0.23374(12) 0.0285(5) Uani 1 1 d . . . . .
H8A H 0.1021 0.8397 0.1880 0.034 Uiso 1 1 calc R U . . .
H8B H 0.0925 0.7794 0.2150 0.034 Uiso 1 1 calc R U . . .
C9 C 0.0525(2) 0.83464(10) 0.29017(13) 0.0348(5) Uani 1 1 d . . . . .
H9A H -0.0346 0.8333 0.2639 0.042 Uiso 1 1 calc R U . . .
H9B H 0.0744 0.8721 0.3050 0.042 Uiso 1 1 calc R U . . .
C10 C 0.0820(2) 0.80015(10) 0.36355(14) 0.0375(5) Uani 1 1 d . . . . .
H10A H 0.0399 0.8143 0.4000 0.045 Uiso 1 1 calc R U . . .
H10B H 0.0537 0.7633 0.3493 0.045 Uiso 1 1 calc R U . . .
C11 C 0.2155(2) 0.79962(9) 0.40348(12) 0.0287(5) Uani 1 1 d . . . . .
H11A H 0.2328 0.7758 0.4496 0.034 Uiso 1 1 calc R U . . .
H11B H 0.2422 0.8360 0.4220 0.034 Uiso 1 1 calc R U . . .
C12 C 0.28538(19) 0.78046(8) 0.34838(11) 0.0246(4) Uani 1 1 d . . . . .
H12A H 0.2650 0.7428 0.3340 0.030 Uiso 1 1 calc R U . . .
H12B H 0.3723 0.7825 0.3752 0.030 Uiso 1 1 calc R U . . .
C13 C 0.49826(16) 0.79873(7) 0.26236(11) 0.0177(4) Uani 1 1 d . . . . .
H13A H 0.5118 0.7704 0.3034 0.021 Uiso 1 1 calc R U . . .
C14 C 0.53146(17) 0.85176(8) 0.30667(13) 0.0259(4) Uani 1 1 d . . . . .
H14A H 0.5246 0.8813 0.2690 0.031 Uiso 1 1 calc R U . . .
H14B H 0.4757 0.8589 0.3378 0.031 Uiso 1 1 calc R U . . .
C15 C 0.65982(18) 0.84860(9) 0.36060(13) 0.0321(5) Uani 1 1 d . . . . .
H15A H 0.6824 0.8834 0.3868 0.039 Uiso 1 1 calc R U . . .
H15B H 0.6639 0.8215 0.4015 0.039 Uiso 1 1 calc R U . . .
C16 C 0.74810(19) 0.83428(9) 0.31644(14) 0.0308(5) Uani 1 1 d . . . . .
H16A H 0.8287 0.8299 0.3539 0.037 Uiso 1 1 calc R U . . .
H16B H 0.7520 0.8637 0.2804 0.037 Uiso 1 1 calc R U . . .
C17 C 0.71252(18) 0.78302(9) 0.26998(14) 0.0307(5) Uani 1 1 d . . . . .
H17A H 0.7182 0.7528 0.3065 0.037 Uiso 1 1 calc R U . . .
H17B H 0.7689 0.7762 0.2391 0.037 Uiso 1 1 calc R U . . .
C18 C 0.58508(18) 0.78629(8) 0.21501(12) 0.0262(4) Uani 1 1 d . . . . .
H18A H 0.5630 0.7520 0.1872 0.031 Uiso 1 1 calc R U . . .
H18B H 0.5803 0.8146 0.1757 0.031 Uiso 1 1 calc R U . . .
C19 C 0.17510(18) 0.67220(7) 0.11694(11) 0.0225(4) Uani 1 1 d . . . . .
H19A H 0.2327 0.6446 0.1335 0.027 Uiso 1 1 calc R U . . .
C20 C 0.05041(19) 0.66034(8) 0.06992(12) 0.0276(5) Uani 1 1 d . . . . .
C21 C -0.0847(2) 0.58748(11) 0.02568(19) 0.0588(9) Uani 1 1 d . . . . .
H21A H -0.1472 0.6133 0.0290 0.071 Uiso 1 1 calc R U . . .
H21B H -0.0907 0.5820 -0.0301 0.071 Uiso 1 1 calc R U . . .
C22 C -0.1018(4) 0.53692(17) 0.0615(3) 0.1044(17) Uani 1 1 d . . . . .
H22A H -0.1809 0.5224 0.0343 0.157 Uiso 1 1 calc R U . . .
H22B H -0.0398 0.5116 0.0578 0.157 Uiso 1 1 calc R U . . .
H22C H -0.0961 0.5428 0.1166 0.157 Uiso 1 1 calc R U . . .
C23 C 0.52230(18) 0.63966(7) 0.16817(11) 0.0219(4) Uani 1 1 d . . . . .
C24 C 0.4821(2) 0.65830(8) 0.09180(12) 0.0273(4) Uani 1 1 d . . . . .
H24A H 0.3990 0.6576 0.0648 0.033 Uiso 1 1 calc R U . . .
C25 C 0.5615(2) 0.67773(9) 0.05518(13) 0.0367(5) Uani 1 1 d . . . . .
H25A H 0.5327 0.6908 0.0032 0.044 Uiso 1 1 calc R U . . .
C26 C 0.6834(2) 0.67854(9) 0.09325(14) 0.0371(5) Uani 1 1 d . . . . .
H26A H 0.7382 0.6924 0.0680 0.045 Uiso 1 1 calc R U . . .
C27 C 0.7238(2) 0.65876(9) 0.16866(14) 0.0339(5) Uani 1 1 d . . . . .
H27A H 0.8073 0.6583 0.1948 0.041 Uiso 1 1 calc R U . . .
C28 C 0.64452(19) 0.63963(8) 0.20641(13) 0.0277(4) Uani 1 1 d . . . . .
H28A H 0.6734 0.6265 0.2583 0.033 Uiso 1 1 calc R U . . .
C29 C 0.32018(18) 0.56033(7) 0.26155(11) 0.0212(4) Uani 1 1 d . . . . .
C30 C 0.24559(18) 0.59990(7) 0.27604(11) 0.0220(4) Uani 1 1 d . . . . .
C31 C 0.1316(2) 0.59185(9) 0.28011(12) 0.0306(5) Uani 1 1 d . . . . .
C32 C 0.0858(2) 0.54085(10) 0.27270(14) 0.0369(5) Uani 1 1 d . . . . .
C33 C 0.1561(2) 0.49979(9) 0.26127(14) 0.0356(5) Uani 1 1 d . . . . .
C34 C 0.2693(2) 0.50983(8) 0.25598(12) 0.0280(4) Uani 1 1 d . . . . .
C35 C 0.51138(17) 0.53003(7) 0.21122(11) 0.0207(4) Uani 1 1 d . . . . .
C36 C 0.44335(18) 0.51256(8) 0.13769(11) 0.0244(4) Uani 1 1 d . . . . .
C37 C 0.4838(2) 0.47779(8) 0.09165(11) 0.0271(5) Uani 1 1 d . . . . .
C38 C 0.5998(2) 0.45957(8) 0.11682(12) 0.0287(5) Uani 1 1 d . . . . .
C39 C 0.67198(18) 0.47579(7) 0.18857(12) 0.0246(4) Uani 1 1 d . . . . .
C40 C 0.62689(18) 0.51014(7) 0.23355(11) 0.0217(4) Uani 1 1 d . . . . .
C41 C 0.52959(17) 0.58954(7) 0.34711(11) 0.0193(4) Uani 1 1 d . . . . .
C42 C 0.55698(17) 0.54927(7) 0.40296(11) 0.0197(4) Uani 1 1 d . . . . .
C43 C 0.60324(18) 0.55788(8) 0.48223(11) 0.0229(4) Uani 1 1 d . . . . .
C44 C 0.62111(18) 0.60952(8) 0.50980(12) 0.0264(4) Uani 1 1 d . . . . .
C45 C 0.59697(18) 0.65071(8) 0.45816(13) 0.0267(4) Uani 1 1 d . . . . .
C46 C 0.55311(18) 0.64024(7) 0.37876(12) 0.0227(4) Uani 1 1 d . . . . .

loop_
_atom_site_aniso_label
_atom_site_aniso_U_11
_atom_site_aniso_U_22
_atom_site_aniso_U_33
_atom_site_aniso_U_23
_atom_site_aniso_U_13
_atom_site_aniso_U_12
O4 0.069(2) 0.0473(16) 0.0422(16) -0.0113(12) 0.0079(14) 0.0126(13)
C47 0.032(2) 0.036(2) 0.037(2) -0.0042(18) 0.0057(17) 0.0091(18)
C48 0.029(2) 0.042(2) 0.0265(18) -0.0008(17) 0.0053(15) 0.0095(19)
C49 0.0242(19) 0.039(2) 0.036(3) 0.0010(16) 0.0048(17) 0.0081(16)
C50 0.022(2) 0.045(2) 0.034(2) -0.0061(17) -0.0006(19) 0.0088(16)
C51 0.024(3) 0.053(2) 0.036(2) -0.0028(19) 0.000(2) 0.0090(18)
C52 0.025(3) 0.051(3) 0.031(2) 0.0082(17) 0.0030(18) 0.0083(19)
O4B 0.035(3) 0.056(4) 0.043(3) 0.001(2) -0.001(2) 0.011(2)
C47B 0.024(4) 0.069(6) 0.049(5) 0.009(4) 0.005(4) 0.018(5)
C48B 0.031(4) 0.071(6) 0.052(5) 0.006(5) 0.004(4) 0.013(5)
C49B 0.030(4) 0.068(6) 0.049(5) 0.013(5) 0.005(4) 0.011(5)
C50B 0.028(4) 0.064(6) 0.049(6) 0.010(4) 0.004(4) 0.013(4)
C51B 0.023(4) 0.065(5) 0.041(5) 0.011(4) 0.006(4) 0.017(4)
C52B 0.023(4) 0.062(5) 0.047(4) 0.008(3) 0.003(3) 0.015(4)
P1 0.0142(2) 0.0153(2) 0.0170(2) 0.00085(16) 0.00407(18) -0.00015(16)
B1 0.0187(10) 0.0174(9) 0.0200(10) 0.0025(8) 0.0029(8) 0.0004(8)
F1 0.0304(7) 0.0218(5) 0.0280(6) -0.0004(5) 0.0123(5) 0.0003(5)
F2 0.0308(8) 0.0529(8) 0.0578(9) -0.0076(7) 0.0225(7) 0.0054(6)
F3 0.0329(8) 0.0776(11) 0.0783(12) -0.0196(9) 0.0287(8) -0.0254(8)
F4 0.0586(10) 0.0418(8) 0.0781(11) -0.0159(8) 0.0350(9) -0.0321(7)
F5 0.0445(8) 0.0199(6) 0.0550(9) -0.0031(5) 0.0220(7) -0.0062(5)
F6 0.0270(7) 0.0440(7) 0.0247(6) -0.0023(5) -0.0011(5) 0.0029(5)
F7 0.0486(9) 0.0426(7) 0.0220(6) -0.0090(5) 0.0054(6) -0.0076(6)
F8 0.0570(9) 0.0376(7) 0.0393(8) -0.0110(6) 0.0247(7) 0.0051(6)
F9 0.0305(7) 0.0329(6) 0.0435(8) 0.0014(6) 0.0151(6) 0.0077(5)
F10 0.0219(6) 0.0309(6) 0.0239(6) -0.0013(5) 0.0012(5) 0.0020(5)
F11 0.0422(8) 0.0154(5) 0.0402(7) 0.0035(5) 0.0043(6) -0.0007(5)
F12 0.0487(9) 0.0251(6) 0.0482(8) -0.0179(6) 0.0062(7) -0.0022(6)
F13 0.0386(8) 0.0511(8) 0.0224(6) -0.0133(6) 0.0056(6) 0.0027(6)
F14 0.0394(7) 0.0336(6) 0.0213(6) 0.0072(5) 0.0078(5) 0.0061(5)
F15 0.0348(7) 0.0153(5) 0.0243(6) 0.0008(4) 0.0086(5) 0.0005(4)
O1 0.0269(9) 0.0349(8) 0.0543(11) 0.0023(8) -0.0054(8) 0.0019(7)
O2 0.0316(9) 0.0274(8) 0.0635(12) -0.0082(8) -0.0176(8) -0.0058(7)
O3 0.0186(7) 0.0219(6) 0.0253(7) 0.0072(5) 0.0070(6) 0.0017(5)
N1 0.0152(8) 0.0165(7) 0.0236(8) 0.0004(6) 0.0019(6) 0.0002(6)
N2 0.0184(8) 0.0217(7) 0.0217(8) -0.0005(6) 0.0031(6) -0.0019(6)
C1 0.0190(9) 0.0169(8) 0.0173(9) 0.0012(7) 0.0040(7) -0.0006(7)
C2 0.0311(11) 0.0225(9) 0.0197(9) -0.0005(7) 0.0101(8) 0.0042(8)
C3 0.0438(13) 0.0297(10) 0.0163(9) -0.0019(8) 0.0074(9) 0.0017(9)
C4 0.0343(12) 0.0268(10) 0.0191(9) 0.0056(8) 0.0058(8) 0.0004(8)
C5 0.0255(10) 0.0216(9) 0.0233(10) 0.0052(7) 0.0039(8) 0.0032(8)
C6 0.0289(11) 0.0160(8) 0.0188(9) 0.0003(7) 0.0058(8) 0.0018(7)
C7 0.0165(9) 0.0201(8) 0.0171(9) 0.0018(7) 0.0047(7) 0.0019(7)
C8 0.0160(10) 0.0459(12) 0.0241(10) 0.0037(9) 0.0065(8) 0.0030(9)
C9 0.0180(11) 0.0570(14) 0.0319(12) 0.0072(10) 0.0113(9) 0.0069(10)
C10 0.0325(13) 0.0532(14) 0.0341(12) 0.0061(10) 0.0213(10) 0.0004(11)
C11 0.0325(12) 0.0349(11) 0.0214(10) 0.0065(8) 0.0120(9) 0.0058(9)
C12 0.0264(11) 0.0274(9) 0.0215(10) 0.0061(8) 0.0093(8) 0.0057(8)
C13 0.0145(9) 0.0169(8) 0.0205(9) 0.0010(7) 0.0033(7) 0.0003(7)
C14 0.0158(9) 0.0238(9) 0.0355(11) -0.0102(8) 0.0031(8) 0.0002(7)
C15 0.0184(10) 0.0394(11) 0.0339(12) -0.0130(9) 0.0003(9) -0.0013(9)
C16 0.0161(10) 0.0341(11) 0.0397(12) -0.0067(9) 0.0042(9) -0.0016(8)
C17 0.0154(10) 0.0346(11) 0.0422(13) -0.0090(9) 0.0088(9) 0.0021(8)
C18 0.0188(10) 0.0317(10) 0.0294(11) -0.0083(8) 0.0092(8) -0.0024(8)
C19 0.0220(10) 0.0211(9) 0.0217(9) 0.0010(7) 0.0024(8) 0.0004(7)
C20 0.0257(11) 0.0259(9) 0.0274(11) -0.0026(8) 0.0018(9) -0.0030(8)
C21 0.0340(15) 0.0434(14) 0.076(2) -0.0114(14) -0.0197(14) -0.0112(11)
C22 0.067(3) 0.093(3) 0.123(4) 0.012(3) -0.020(2) -0.049(2)
C23 0.0247(10) 0.0167(8) 0.0264(10) 0.0018(7) 0.0110(8) 0.0015(7)
C24 0.0302(11) 0.0277(10) 0.0240(10) -0.0004(8) 0.0079(9) 0.0012(8)
C25 0.0490(15) 0.0411(12) 0.0249(11) 0.0045(9) 0.0182(11) 0.0030(11)
C26 0.0408(14) 0.0387(12) 0.0424(13) 0.0027(10) 0.0287(12) -0.0018(10)
C27 0.0235(11) 0.0338(11) 0.0472(14) 0.0003(10) 0.0147(10) 0.0012(9)
C28 0.0258(11) 0.0262(10) 0.0312(11) 0.0046(8) 0.0084(9) 0.0005(8)
C29 0.0233(10) 0.0228(9) 0.0154(9) 0.0016(7) 0.0023(7) -0.0028(7)
C30 0.0219(10) 0.0242(9) 0.0190(9) 0.0017(7) 0.0047(8) -0.0026(7)
C31 0.0266(11) 0.0405(12) 0.0262(11) -0.0039(9) 0.0101(9) 0.0003(9)
C32 0.0234(11) 0.0526(14) 0.0374(13) -0.0075(11) 0.0134(10) -0.0152(10)
C33 0.0356(13) 0.0339(11) 0.0395(13) -0.0067(10) 0.0144(10) -0.0189(10)
C34 0.0315(12) 0.0245(9) 0.0284(11) -0.0019(8) 0.0093(9) -0.0046(8)
C35 0.0232(10) 0.0190(8) 0.0201(9) 0.0035(7) 0.0069(8) -0.0015(7)
C36 0.0243(10) 0.0255(9) 0.0213(10) 0.0038(8) 0.0036(8) -0.0007(8)
C37 0.0371(12) 0.0248(9) 0.0188(10) 0.0002(7) 0.0070(9) -0.0060(8)
C38 0.0422(13) 0.0202(9) 0.0296(11) -0.0023(8) 0.0194(10) -0.0009(8)
C39 0.0254(11) 0.0209(9) 0.0297(11) 0.0053(8) 0.0113(9) 0.0023(8)
C40 0.0250(10) 0.0199(8) 0.0199(9) 0.0032(7) 0.0059(8) -0.0022(7)
C41 0.0164(9) 0.0187(8) 0.0224(9) 0.0009(7) 0.0050(7) 0.0008(7)
C42 0.0191(9) 0.0174(8) 0.0234(9) -0.0027(7) 0.0075(8) -0.0002(7)
C43 0.0211(10) 0.0266(9) 0.0212(9) 0.0030(7) 0.0066(8) 0.0047(8)
C44 0.0214(10) 0.0351(10) 0.0216(10) -0.0086(8) 0.0045(8) 0.0020(8)
C45 0.0228(10) 0.0214(9) 0.0344(11) -0.0120(8) 0.0058(9) -0.0008(8)
C46 0.0205(10) 0.0167(8) 0.0294(10) 0.0021(7) 0.0049(8) 0.0017(7)

loop_
_atom_type_symbol
_atom_type_description
_atom_type_scat_dispersion_real
_atom_type_scat_dispersion_imag
_atom_type_scat_source
C C 0.0033 0.0016 'International Tables Vol C Tables 4.2.6.8 and 6.1.1.4'
H H 0.0000 0.0000 'International Tables Vol C Tables 4.2.6.8 and 6.1.1.4'
B B 0.0013 0.0007 'International Tables Vol C Tables 4.2.6.8 and 6.1.1.4'
N N 0.0061 0.0033 'International Tables Vol C Tables 4.2.6.8 and 6.1.1.4'
O O 0.0106 0.0060 'International Tables Vol C Tables 4.2.6.8 and 6.1.1.4'
F F 0.0171 0.0103 'International Tables Vol C Tables 4.2.6.8 and 6.1.1.4'
P P 0.1023 0.0942 'International Tables Vol C Tables 4.2.6.8 and 6.1.1.4'

loop_
_geom_angle_atom_site_label_1
_geom_angle_atom_site_label_2
_geom_angle_atom_site_label_3
_geom_angle
O4 C47 C48 120.9(4)
O4 C47 C52 119.1(4)
C48 C47 C52 120.0
C47 C48 C49 120.0
C50 C49 C48 120.0
C49 C50 C51 120.0
C52 C51 C50 120.0
C51 C52 C47 120.0
C48B C47B C52B 120.0
C49B C48B C47B 120.0
C50B C49B C48B 120.0
C49B C50B C51B 120.0
C52B C51B C50B 120.0
O4B C52B C51B 124.6(12)
O4B C52B C47B 115.3(12)
C51B C52B C47B 120.0
N1 P1 C1 105.09(8)
N1 P1 C13 105.46(8)
C1 P1 C13 117.84(9)
N1 P1 C7 111.18(9)
C1 P1 C7 109.11(8)
C13 P1 C7 108.06(9)
O3 B1 C35 105.05(15)
O3 B1 C41 113.33(15)
C35 B1 C41 116.69(15)
O3 B1 C29 105.94(14)
C35 B1 C29 112.63(15)
C41 B1 C29 102.89(15)
C20 O2 C21 118.08(18)
C23 O3 B1 121.72(15)
N2 N1 P1 115.06(12)
N2 N1 H1A 122.5
P1 N1 H1A 122.5
C19 N2 N1 117.38(16)
C2 C1 C6 110.70(15)
C2 C1 P1 114.00(13)
C6 C1 P1 114.30(12)
C2 C1 H1B 105.7
C6 C1 H1B 105.7
P1 C1 H1B 105.7
C3 C2 C1 109.20(16)
C3 C2 H2B 109.8
C1 C2 H2B 109.8
C3 C2 H2C 109.8
C1 C2 H2C 109.8
H2B C2 H2C 108.3
C2 C3 C4 110.16(16)
C2 C3 H3A 109.6
C4 C3 H3A 109.6
C2 C3 H3B 109.6
C4 C3 H3B 109.6
H3A C3 H3B 108.1
C5 C4 C3 111.46(17)
C5 C4 H4B 109.3
C3 C4 H4B 109.3
C5 C4 H4C 109.3
C3 C4 H4C 109.3
H4B C4 H4C 108.0
C4 C5 C6 111.75(16)
C4 C5 H5A 109.3
C6 C5 H5A 109.3
C4 C5 H5B 109.3
C6 C5 H5B 109.3
H5A C5 H5B 107.9
C5 C6 C1 108.98(15)
C5 C6 H6A 109.9
C1 C6 H6A 109.9
C5 C6 H6B 109.9
C1 C6 H6B 109.9
H6A C6 H6B 108.3
C8 C7 C12 111.09(16)
C8 C7 P1 112.50(13)
C12 C7 P1 111.93(13)
C8 C7 H7A 107.0
C12 C7 H7A 107.0
P1 C7 H7A 107.0
C9 C8 C7 110.42(17)
C9 C8 H8A 109.6
C7 C8 H8A 109.6
C9 C8 H8B 109.6
C7 C8 H8B 109.6
H8A C8 H8B 108.1
C8 C9 C10 111.26(19)
C8 C9 H9A 109.4
C10 C9 H9A 109.4
C8 C9 H9B 109.4
C10 C9 H9B 109.4
H9A C9 H9B 108.0
C11 C10 C9 110.74(19)
C11 C10 H10A 109.5
C9 C10 H10A 109.5
C11 C10 H10B 109.5
C9 C10 H10B 109.5
H10A C10 H10B 108.1
C10 C11 C12 111.59(18)
C10 C11 H11A 109.3
C12 C11 H11A 109.3
C10 C11 H11B 109.3
C12 C11 H11B 109.3
H11A C11 H11B 108.0
C11 C12 C7 110.40(16)
C11 C12 H12A 109.6
C7 C12 H12A 109.6
C11 C12 H12B 109.6
C7 C12 H12B 109.6
H12A C12 H12B 108.1
C18 C13 C14 110.70(16)
C18 C13 P1 115.55(13)
C14 C13 P1 112.22(13)
C18 C13 H13A 105.9
C14 C13 H13A 105.9
P1 C13 H13A 105.9
C15 C14 C13 109.48(16)
C15 C14 H14A 109.8
C13 C14 H14A 109.8
C15 C14 H14B 109.8
C13 C14 H14B 109.8
H14A C14 H14B 108.2
C16 C15 C14 111.97(18)
C16 C15 H15A 109.2
C14 C15 H15A 109.2
C16 C15 H15B 109.2
C14 C15 H15B 109.2
H15A C15 H15B 107.9
C15 C16 C17 111.52(18)
C15 C16 H16A 109.3
C17 C16 H16A 109.3
C15 C16 H16B 109.3
C17 C16 H16B 109.3
H16A C16 H16B 108.0
C16 C17 C18 111.47(17)
C16 C17 H17A 109.3
C18 C17 H17A 109.3
C16 C17 H17B 109.3
C18 C17 H17B 109.3
H17A C17 H17B 108.0
C17 C18 C13 109.41(17)
C17 C18 H18A 109.8
C13 C18 H18A 109.8
C17 C18 H18B 109.8
C13 C18 H18B 109.8
H18A C18 H18B 108.2
N2 C19 C20 117.36(17)
N2 C19 H19A 121.3
C20 C19 H19A 121.3
O1 C20 O2 124.35(19)
O1 C20 C19 126.71(18)
O2 C20 C19 108.95(17)
C22 C21 O2 108.1(2)
C22 C21 H21A 110.1
O2 C21 H21A 110.1
C22 C21 H21B 110.1
O2 C21 H21B 110.1
H21A C21 H21B 108.4
C21 C22 H22A 109.5
C21 C22 H22B 109.5
H22A C22 H22B 109.5
C21 C22 H22C 109.5
H22A C22 H22C 109.5
H22B C22 H22C 109.5
O3 C23 C24 117.33(18)
O3 C23 C28 123.46(17)
C24 C23 C28 119.16(19)
C25 C24 C23 120.5(2)
C25 C24 H24A 119.7
C23 C24 H24A 119.7
C24 C25 C26 120.7(2)
C24 C25 H25A 119.7
C26 C25 H25A 119.7
C27 C26 C25 118.8(2)
C27 C26 H26A 120.6
C25 C26 H26A 120.6
C28 C27 C26 120.9(2)
C28 C27 H27A 119.5
C26 C27 H27A 119.5
C27 C28 C23 119.8(2)
C27 C28 H28A 120.1
C23 C28 H28A 120.1
C34 C29 C30 112.60(19)
C34 C29 B1 127.53(18)
C30 C29 B1 119.84(16)
F1 C30 C31 115.50(18)
F1 C30 C29 119.38(17)
C31 C30 C29 125.11(18)
F2 C31 C30 120.50(19)
F2 C31 C32 120.3(2)
C30 C31 C32 119.2(2)
F3 C32 C33 121.0(2)
F3 C32 C31 120.3(2)
C33 C32 C31 118.7(2)
F4 C33 C32 119.5(2)
F4 C33 C34 120.3(2)
C32 C33 C34 120.2(2)
F5 C34 C33 115.55(18)
F5 C34 C29 120.30(19)
C33 C34 C29 124.1(2)
C40 C35 C36 113.47(18)
C40 C35 B1 127.53(17)
C36 C35 B1 118.49(17)
F6 C36 C37 116.01(17)
F6 C36 C35 119.66(18)
C37 C36 C35 124.33(19)
F7 C37 C38 119.70(19)
F7 C37 C36 120.8(2)
C38 C37 C36 119.52(19)
F8 C38 C37 120.47(19)
F8 C38 C39 120.6(2)
C37 C38 C39 118.95(19)
F9 C39 C38 119.47(19)
F9 C39 C40 120.95(18)
C38 C39 C40 119.58(19)
F10 C40 C35 120.62(17)
F10 C40 C39 115.24(17)
C35 C40 C39 124.12(18)
C46 C41 C42 113.30(17)
C46 C41 B1 125.15(16)
C42 C41 B1 120.69(15)
F15 C42 C43 116.88(16)
F15 C42 C41 118.76(16)
C43 C42 C41 124.36(17)
F14 C43 C44 119.59(17)
F14 C43 C42 121.23(17)
C44 C43 C42 119.18(17)
F13 C44 C45 120.99(18)
F13 C44 C43 119.65(19)
C45 C44 C43 119.35(18)
F12 C45 C44 120.38(18)
F12 C45 C46 120.04(19)
C44 C45 C46 119.58(17)
F11 C46 C41 120.77(17)
F11 C46 C45 115.03(16)
C41 C46 C45 124.19(18)

loop_
_geom_bond_atom_site_label_1
_geom_bond_atom_site_label_2
_geom_bond_distance
O4 C47 1.374(5)
C47 C48 1.3900
C47 C52 1.3900
C48 C49 1.3900
C49 C50 1.3900
C50 C51 1.3900
C51 C52 1.3900
O4B C52B 1.317(14)
C47B C48B 1.3900
C47B C52B 1.3900
C48B C49B 1.3900
C49B C50B 1.3900
C50B C51B 1.3900
C51B C52B 1.3900
P1 N1 1.6675(15)
P1 C1 1.8027(18)
P1 C13 1.8132(19)
P1 C7 1.8167(19)
B1 O3 1.504(2)
B1 C35 1.649(3)
B1 C41 1.651(3)
B1 C29 1.654(3)
F1 C30 1.355(2)
F2 C31 1.350(3)
F3 C32 1.340(3)
F4 C33 1.348(2)
F5 C34 1.355(2)
F6 C36 1.354(2)
F7 C37 1.346(2)
F8 C38 1.338(2)
F9 C39 1.343(2)
F10 C40 1.352(2)
F11 C46 1.358(2)
F12 C45 1.347(2)
F13 C44 1.345(2)
F14 C43 1.340(2)
F15 C42 1.350(2)
O1 C20 1.200(3)
O2 C20 1.325(2)
O2 C21 1.465(3)
O3 C23 1.375(2)
N1 N2 1.374(2)
N1 H1A 0.8800
N2 C19 1.280(2)
C1 C2 1.535(3)
C1 C6 1.539(2)
C1 H1B 1.0000
C2 C3 1.526(3)
C2 H2B 0.9900
C2 H2C 0.9900
C3 C4 1.530(3)
C3 H3A 0.9900
C3 H3B 0.9900
C4 C5 1.513(3)
C4 H4B 0.9900
C4 H4C 0.9900
C5 C6 1.534(3)
C5 H5A 0.9900
C5 H5B 0.9900
C6 H6A 0.9900
C6 H6B 0.9900
C7 C8 1.535(3)
C7 C12 1.537(3)
C7 H7A 1.0000
C8 C9 1.526(3)
C8 H8A 0.9900
C8 H8B 0.9900
C9 C10 1.526(3)
C9 H9A 0.9900
C9 H9B 0.9900
C10 C11 1.514(3)
C10 H10A 0.9900
C10 H10B 0.9900
C11 C12 1.530(3)
C11 H11A 0.9900
C11 H11B 0.9900
C12 H12A 0.9900
C12 H12B 0.9900
C13 C18 1.532(3)
C13 C14 1.539(2)
C13 H13A 1.0000
C14 C15 1.530(3)
C14 H14A 0.9900
C14 H14B 0.9900
C15 C16 1.514(3)
C15 H15A 0.9900
C15 H15B 0.9900
C16 C17 1.522(3)
C16 H16A 0.9900
C16 H16B 0.9900
C17 C18 1.528(3)
C17 H17A 0.9900
C17 H17B 0.9900
C18 H18A 0.9900
C18 H18B 0.9900
C19 C20 1.484(3)
C19 H19A 0.9500
C21 C22 1.461(5)
C21 H21A 0.9900
C21 H21B 0.9900
C22 H22A 0.9800
C22 H22B 0.9800
C22 H22C 0.9800
C23 C24 1.391(3)
C23 C28 1.392(3)
C24 C25 1.372(3)
C24 H24A 0.9500
C25 C26 1.388(4)
C25 H25A 0.9500
C26 C27 1.386(3)
C26 H26A 0.9500
C27 C28 1.382(3)
C27 H27A 0.9500
C28 H28A 0.9500
C29 C34 1.391(3)
C29 C30 1.394(3)
C30 C31 1.370(3)
C31 C32 1.378(3)
C32 C33 1.369(4)
C33 C34 1.376(3)
C35 C40 1.384(3)
C35 C36 1.395(3)
C36 C37 1.375(3)
C37 C38 1.375(3)
C38 C39 1.376(3)
C39 C40 1.384(3)
C41 C46 1.387(2)
C41 C42 1.391(3)
C42 C43 1.380(3)
C43 C44 1.380(3)
C44 C45 1.360(3)
C45 C46 1.388(3)
